data_1575477
loop_
_publ_author_name
'Xie, Yun'
'Yao, Wen-Dong'
'Du, Qiu-Yang'
'Zhou, Wenfeng'
'Suen, Nian-Tzu'
'Liu, Wenlong'
'Guo, Sheng-Ping'

_publ_section_title
;
 From NaSc<sub>3</sub>Ga<sub>2</sub>Q<sub>8</sub> (Q = S, Se) to
 KGa<sub>2</sub>In<sub>3</sub>S<sub>8</sub>: substitution of
 Sc<sup>3+</sup> with In<sup>3+</sup> to achieve doubled birefringence.
;
_journal_issue 37
_journal_name_full 'Chemical science'
_journal_page_first 17207
_journal_page_last 17213
_journal_paper_doi 10.1039/d5sc03501e
_journal_volume 16
_journal_year 2025
_chemical_formula_moiety 'Ga2 In3 S8, K'
_chemical_formula_sum 'Ga2 In3 K S8'
_chemical_formula_weight 779.48
_space_group_crystal_system trigonal
_space_group_IT_number 164
_space_group_name_Hall '-P 3 2"'
_space_group_name_H-M_alt 'P -3 m 1'
_atom_sites_solution_primary dual
_audit_creation_date 2025-05-13
_audit_creation_method
;
Olex2 1.5
(compiled 2021.08.20 svn.r13c46975 for OlexSys, GUI svn.r6405)
;
_audit_update_record
;
2025-05-14 deposited with the CCDC.	2025-08-15 downloaded from the CCDC.
;
_cell_angle_alpha 90
_cell_angle_beta 90
_cell_angle_gamma 120
_cell_formula_units_Z 1
_cell_length_a 7.7243(3)
_cell_length_b 7.7243(3)
_cell_length_c 6.2204(4)
_cell_measurement_reflns_used 2973
_cell_measurement_temperature 293
_cell_measurement_theta_max 33.10
_cell_measurement_theta_min 3.05
_cell_volume 321.42(3)
_computing_cell_refinement 'SAINT v8.37A (Bruker, 2015)'
_computing_data_reduction 'SAINT v8.37A (Bruker, 2015)'
_computing_molecular_graphics 'Olex2 1.5 (Dolomanov et al., 2009)'
_computing_publication_material 'Olex2 1.5 (Dolomanov et al., 2009)'
_computing_structure_refinement 'SHELXL 2014/7 (Sheldrick, 2015)'
_computing_structure_solution 'ShelXT (Sheldrick, 2015)'
_diffrn_ambient_temperature 293
_diffrn_measured_fraction_theta_full 0.988
_diffrn_measured_fraction_theta_max 0.989
_diffrn_measurement_device_type 'Bruker APEX II CCD'
_diffrn_measurement_method 'phi and omega scans'
_diffrn_radiation_monochromator graphite
_diffrn_radiation_type MoK\a
_diffrn_radiation_wavelength 0.71073
_diffrn_reflns_av_R_equivalents 0.0413
_diffrn_reflns_av_unetI/netI 0.0259
_diffrn_reflns_Laue_measured_fraction_full 0.988
_diffrn_reflns_Laue_measured_fraction_max 0.989
_diffrn_reflns_limit_h_max 5
_diffrn_reflns_limit_h_min -9
_diffrn_reflns_limit_k_max 9
_diffrn_reflns_limit_k_min -7
_diffrn_reflns_limit_l_max 7
_diffrn_reflns_limit_l_min -7
_diffrn_reflns_number 2319
_diffrn_reflns_point_group_measured_fraction_full 0.988
_diffrn_reflns_point_group_measured_fraction_max 0.989
_diffrn_reflns_theta_full 25.242
_diffrn_reflns_theta_max 25.963
_diffrn_reflns_theta_min 3.045
_diffrn_source_current 1.0
_diffrn_source_power 0.05
_diffrn_source_voltage 50.0
_exptl_absorpt_coefficient_mu 11.013
_exptl_absorpt_correction_T_max 0.7465
_exptl_absorpt_correction_T_min 0.5096
_exptl_absorpt_correction_type none
_exptl_absorpt_process_details
;
SADABS-2016/2 (Bruker,2016/2) was used for absorption correction.
wR2(int) was 0.0978 before and 0.0506 after correction.
The Ratio of minimum to maximum transmission is 0.6827.
The \l/2 correction factor is Not present.
;
_exptl_crystal_colour yellow
_exptl_crystal_density_diffrn 4.027
_exptl_crystal_description bulk
_exptl_crystal_F_000 356
_exptl_crystal_size_max 0.1
_exptl_crystal_size_mid 0.05
_exptl_crystal_size_min 0.05
_refine_diff_density_max 0.665
_refine_diff_density_min -1.353
_refine_diff_density_rms 0.216
_refine_ls_extinction_coef 0.102(6)
_refine_ls_extinction_expression Fc^*^=kFc[1+0.001xFc^2^\l^3^/sin(2\q)]^-1/4^
_refine_ls_extinction_method 'SHELXL-2014/7 (Sheldrick 2014'
_refine_ls_goodness_of_fit_ref 1.157
_refine_ls_hydrogen_treatment undef
_refine_ls_matrix_type full
_refine_ls_number_parameters 20
_refine_ls_number_reflns 265
_refine_ls_number_restraints 0
_refine_ls_restrained_S_all 1.157
_refine_ls_R_factor_all 0.0226
_refine_ls_R_factor_gt 0.0225
_refine_ls_shift/su_max 0.000
_refine_ls_shift/su_mean 0.000
_refine_ls_structure_factor_coef Fsqd
_refine_ls_weighting_details 'w=1/[\s^2^(Fo^2^)+(0.0314P)^2^+1.5455P] where P=(Fo^2^+2Fc^2^)/3'
_refine_ls_weighting_scheme calc
_refine_ls_wR_factor_gt 0.0619
_refine_ls_wR_factor_ref 0.0620
_reflns_Friedel_coverage 0.000
_reflns_number_gt 263
_reflns_number_total 265
_reflns_threshold_expression 'I > 2\s(I)'
_cod_data_source_file d5sc03501e2.cif
_cod_data_source_block a
_cod_depositor_comments 'Adding full bibliography for 1575477--1575479.cif.'
_cod_database_code 1575477
_shelx_shelxl_version_number 2014/7
_shelx_space_group_comment
;
The symmetry employed for this shelxl refinement is uniquely defined
by the following loop, which should always be used as a source of
symmetry information in preference to the above space-group names.
They are only intended as comments.
;
_olex2_refinement_description
;
;
_olex2_submission_special_instructions 'No special instructions were received'

loop_
_space_group_symop_operation_xyz
'x, y, z'
'-y, x-y, z'
'-x+y, -x, z'
'y, x, -z'
'x-y, -y, -z'
'-x, -x+y, -z'
'-x, -y, -z'
'y, -x+y, -z'
'x-y, x, -z'
'-y, -x, z'
'-x+y, y, z'
'x, x-y, z'

loop_
_atom_site_label
_atom_site_type_symbol
_atom_site_fract_x
_atom_site_fract_y
_atom_site_fract_z
_atom_site_U_iso_or_equiv
_atom_site_adp_type
_atom_site_occupancy
_atom_site_site_symmetry_order
_atom_site_calc_flag
_atom_site_refinement_flags_posn
_atom_site_refinement_flags_adp
_atom_site_refinement_flags_occupancy
_atom_site_disorder_assembly
_atom_site_disorder_group
K1 K 1.0000 0.0000 0.5000 0.0543(13) Uani 1 12 d S T P . .
In1 In 0.5000 0.0000 1.0000 0.0114(3) Uani 1 4 d S T P . .
Ga1 Ga 0.66667 0.33333 0.59760(15) 0.0079(4) Uani 1 6 d S T P . .
S1 S 0.66667 0.33333 0.2346(4) 0.0084(5) Uani 1 6 d S T P . .
S2 S 0.82064(11) 0.17936(11) 0.7614(3) 0.0098(4) Uani 1 2 d S T P . .

loop_
_atom_site_aniso_label
_atom_site_aniso_U_11
_atom_site_aniso_U_22
_atom_site_aniso_U_33
_atom_site_aniso_U_23
_atom_site_aniso_U_13
_atom_site_aniso_U_12
K1 0.0549(19) 0.0549(19) 0.053(3) 0.000 0.000 0.0274(10)
In1 0.0120(4) 0.0087(4) 0.0123(4) 0.00337(18) 0.00169(9) 0.0044(2)
Ga1 0.0101(4) 0.0101(4) 0.0035(5) 0.000 0.000 0.0050(2)
S1 0.0100(7) 0.0100(7) 0.0052(10) 0.000 0.000 0.0050(3)
S2 0.0105(5) 0.0105(5) 0.0096(7) -0.0007(2) 0.0007(2) 0.0062(5)

loop_
_atom_type_symbol
_atom_type_description
_atom_type_scat_dispersion_real
_atom_type_scat_dispersion_imag
_atom_type_scat_source
Ga Ga 0.2307 1.6083 'International Tables Vol C Tables 4.2.6.8 and 6.1.1.4'
In In -0.7276 1.3100 'International Tables Vol C Tables 4.2.6.8 and 6.1.1.4'
K K 0.2009 0.2494 'International Tables Vol C Tables 4.2.6.8 and 6.1.1.4'
S S 0.1246 0.1234 'International Tables Vol C Tables 4.2.6.8 and 6.1.1.4'

loop_
_geom_angle_atom_site_label_1
_geom_angle_atom_site_label_2
_geom_angle_atom_site_label_3
_geom_angle
_geom_angle_site_symmetry_1
_geom_angle_site_symmetry_3
_geom_angle_publ_flag
S2 K1 S2 180.00(5) 9_546 3_765 ?
S2 K1 S2 180.00(4) 2_645 8_666 ?
S2 K1 S2 91.60(4) 9_546 8_666 ?
S2 K1 S2 91.60(4) 7_756 8_666 ?
S2 K1 S2 180.00(2) 7_756 . ?
S2 K1 S2 91.60(4) 2_645 . ?
S2 K1 S2 88.40(4) 9_546 2_645 ?
S2 K1 S2 91.60(4) 9_546 7_756 ?
S2 K1 S2 91.60(4) 3_765 2_645 ?
S2 K1 S2 88.40(4) 9_546 . ?
S2 K1 S2 88.40(5) 8_666 . ?
S2 K1 S2 88.40(4) 3_765 7_756 ?
S2 K1 S2 91.60(4) 3_765 . ?
S2 K1 S2 88.40(5) 3_765 8_666 ?
S2 K1 S2 88.40(4) 7_756 2_645 ?
S1 In1 S1 180.0 1_556 7_656 ?
S2 In1 S1 94.20(4) 3_665 7_656 ?
S2 In1 S1 94.20(4) 7_657 1_556 ?
S2 In1 S1 85.80(4) 9_547 7_656 ?
S2 In1 S1 85.80(4) 7_657 7_656 ?
S2 In1 S1 85.80(4) . 1_556 ?
S2 In1 S1 94.20(4) . 7_656 ?
S2 In1 S1 94.20(4) 9_547 1_556 ?
S2 In1 S1 85.80(4) 3_665 1_556 ?
S2 In1 S2 180.0 9_547 3_665 ?
S2 In1 S2 86.14(7) 9_547 7_657 ?
S2 In1 S2 180.0 . 7_657 ?
S2 In1 S2 93.86(7) . 9_547 ?
S2 In1 S2 93.86(7) 3_665 7_657 ?
S2 In1 S2 86.14(7) . 3_665 ?
S1 Ga1 S2 116.32(4) . . ?
S1 Ga1 S2 116.32(4) . 3_665 ?
S1 Ga1 S2 116.32(4) . 2_655 ?
S2 Ga1 S2 101.84(5) . 3_665 ?
S2 Ga1 S2 101.84(5) . 2_655 ?
S2 Ga1 S2 101.84(5) 2_655 3_665 ?
In1 S1 In1 92.88(6) 1_554 2_654 ?
In1 S1 In1 92.88(6) 1_554 3_664 ?
In1 S1 In1 92.88(6) 2_654 3_664 ?
Ga1 S1 In1 123.20(4) . 3_664 ?
Ga1 S1 In1 123.20(4) . 2_654 ?
Ga1 S1 In1 123.20(4) . 1_554 ?
In1 S2 K1 128.18(3) 2_655 . ?
In1 S2 K1 128.18(3) . . ?
In1 S2 In1 95.32(5) 2_655 . ?
Ga1 S2 K1 119.56(7) . . ?
Ga1 S2 In1 85.85(4) . . ?
Ga1 S2 In1 85.85(4) . 2_655 ?

loop_
_geom_bond_atom_site_label_1
_geom_bond_atom_site_label_2
_geom_bond_distance
_geom_bond_site_symmetry_2
_geom_bond_publ_flag
K1 S2 2.8986(14) 9_546 ?
K1 S2 2.8986(14) 7_756 ?
K1 S2 2.8986(14) 3_765 ?
K1 S2 2.8986(14) 8_666 ?
K1 S2 2.8986(14) 2_645 ?
K1 S2 2.8987(14) . ?
In1 S1 2.6649(13) 7_656 ?
In1 S1 2.6649(13) 1_556 ?
In1 S2 2.6125(10) 7_657 ?
In1 S2 2.6125(10) 3_665 ?
In1 S2 2.6125(10) . ?
In1 S2 2.6125(10) 9_547 ?
Ga1 S1 2.258(2) . ?
Ga1 S2 2.2982(16) . ?
Ga1 S2 2.2982(16) 2_655 ?
Ga1 S2 2.2982(16) 3_665 ?
S1 In1 2.6649(13) 1_554 ?
S1 In1 2.6649(13) 2_654 ?
S1 In1 2.6649(13) 3_664 ?
S2 In1 2.6125(10) 2_655 ?
